data_7232640
loop_
_publ_author_name
'Angamuthu, Raja'
'Raje, Sakthi'

_publ_section_title
;
 Solvent-Free Synthesis and Reactivity of Nickel(II) Borohydride and
 Nickel(II) Hydride
;
_journal_name_full 'Green Chemistry'
_journal_paper_doi 10.1039/C8GC04058C
_journal_year 2019
_chemical_formula_moiety 'C28 H32 Ni2 I2 N8, 2(C H4 O), 2(I)'
_chemical_formula_sum 'C30 H40 I4 N8 Ni2 O2'
_chemical_formula_weight 1169.72
_space_group_crystal_system monoclinic
_space_group_IT_number 14
_space_group_name_Hall '-P 2yn'
_space_group_name_H-M_alt 'P 1 21/n 1'
_symmetry_space_group_name_Hall '-P 2yn'
_symmetry_space_group_name_H-M 'P 1 21/n 1'
_atom_sites_solution_hydrogens geom
_audit_creation_method SHELXL-2018/3
_audit_update_record
;
2019-03-21 deposited with the CCDC.    2019-04-18 downloaded from the CCDC.
;
_cell_angle_alpha 90
_cell_angle_beta 112.098(5)
_cell_angle_gamma 90
_cell_formula_units_Z 4
_cell_length_a 19.061(4)
_cell_length_b 10.993(2)
_cell_length_c 19.320(4)
_cell_measurement_reflns_used 9884
_cell_measurement_temperature 100(2)
_cell_measurement_theta_max 28.352
_cell_measurement_theta_min 2.306
_cell_volume 3750.9(13)
_computing_cell_refinement 'Bruker Apex 2'
_computing_data_collection 'Bruker Apex 2'
_computing_data_reduction 'Bruker Saint'
_computing_molecular_graphics 'Bruker SHELXTL (Sheldrick, 2008)'
_computing_publication_material 'Bruker SHELXTL (Sheldrick, 2008)'
_computing_structure_refinement 'SHELXL-2018/3 (Sheldrick, 2018)'
_computing_structure_solution 'Bruker SHELXT'
_diffrn_ambient_temperature 100(2)
_diffrn_measured_fraction_theta_full 0.992
_diffrn_measured_fraction_theta_max 0.990
_diffrn_measurement_device_type 'Bruker Apex 2'
_diffrn_measurement_method '\w scans'
_diffrn_radiation_type MoK\a
_diffrn_radiation_wavelength 0.71073
_diffrn_reflns_av_R_equivalents 0.0954
_diffrn_reflns_av_unetI/netI 0.0602
_diffrn_reflns_Laue_measured_fraction_full 0.992
_diffrn_reflns_Laue_measured_fraction_max 0.990
_diffrn_reflns_limit_h_max 25
_diffrn_reflns_limit_h_min -25
_diffrn_reflns_limit_k_max 14
_diffrn_reflns_limit_k_min -14
_diffrn_reflns_limit_l_max 25
_diffrn_reflns_limit_l_min -25
_diffrn_reflns_number 9432
_diffrn_reflns_point_group_measured_fraction_full 0.992
_diffrn_reflns_point_group_measured_fraction_max 0.990
_diffrn_reflns_theta_full 25.500
_diffrn_reflns_theta_max 28.518
_diffrn_reflns_theta_min 2.252
_exptl_absorpt_coefficient_mu 4.335
_exptl_absorpt_correction_T_max 0.7457
_exptl_absorpt_correction_T_min 0.6352
_exptl_absorpt_correction_type multi-scan
_exptl_absorpt_process_details 'Sadabs (Sheldrick, 1996)'
_exptl_crystal_colour 'dark brown'
_exptl_crystal_density_diffrn 2.071
_exptl_crystal_description prism
_exptl_crystal_F_000 2240
_exptl_crystal_size_max 0.32
_exptl_crystal_size_mid 0.23
_exptl_crystal_size_min 0.16
_refine_diff_density_max 6.718
_refine_diff_density_min -7.661
_refine_diff_density_rms 0.424
_refine_ls_extinction_method none
_refine_ls_goodness_of_fit_ref 1.459
_refine_ls_hydrogen_treatment constr
_refine_ls_matrix_type full
_refine_ls_number_parameters 420
_refine_ls_number_reflns 9432
_refine_ls_number_restraints 42
_refine_ls_restrained_S_all 1.457
_refine_ls_R_factor_all 0.1494
_refine_ls_R_factor_gt 0.1157
_refine_ls_shift/su_max 0.001
_refine_ls_shift/su_mean 0.000
_refine_ls_structure_factor_coef Fsqd
_refine_ls_weighting_details 'w=1/[\s^2^(Fo^2^)+(0.2000P)^2^] where P=(Fo^2^+2Fc^2^)/3'
_refine_ls_weighting_scheme calc
_refine_ls_wR_factor_gt 0.3284
_refine_ls_wR_factor_ref 0.3700
_reflns_Friedel_coverage 0.000
_reflns_number_gt 6860
_reflns_number_total 9432
_reflns_threshold_expression 'I > 2\s(I)'
_cod_data_source_file c8gc04058c2.cif
_cod_data_source_block '[(LH)Ni(mu-I)2Ni(LH)]I2'
_cod_original_cell_volume 3750.8(12)
_cod_database_code 7232640
_shelx_shelxl_version_number 2018/3
_shelx_space_group_comment
;
The symmetry employed for this shelxl refinement is uniquely defined
by the following loop, which should always be used as a source of
symmetry information in preference to the above space-group names.
They are only intended as comments.
;

loop_
_space_group_symop_operation_xyz
'x, y, z'
'-x+1/2, y+1/2, -z+1/2'
'-x, -y, -z'
'x-1/2, -y-1/2, z-1/2'

loop_
_atom_site_label
_atom_site_type_symbol
_atom_site_fract_x
_atom_site_fract_y
_atom_site_fract_z
_atom_site_U_iso_or_equiv
_atom_site_adp_type
_atom_site_occupancy
_atom_site_site_symmetry_order
_atom_site_calc_flag
_atom_site_refinement_flags_posn
_atom_site_refinement_flags_adp
I1 I 0.35833(7) 1.34729(9) 0.86437(6) 0.0228(3) Uani 1 1 d . .
I2 I 0.36489(7) 0.84162(9) 0.35585(6) 0.0235(3) Uani 1 1 d . .
Ni1 Ni 0.43240(12) 0.89409(18) 0.92625(12) 0.0182(5) Uani 1 1 d . .
I1A I 0.43426(7) 0.99409(10) 1.05652(6) 0.0254(3) Uani 1 1 d . .
N1A N 0.3327(8) 0.8170(12) 0.9125(8) 0.019(3) Uani 1 1 d . .
N2A N 0.3583(9) 1.0187(12) 0.8467(8) 0.025(3) Uani 1 1 d . U
H2AA H 0.375742 1.103831 0.862059 0.030 Uiso 1 1 calc R U
N3A N 0.4256(8) 0.8126(12) 0.8325(8) 0.020(3) Uani 1 1 d . .
N4A N 0.4726(8) 0.7169(11) 0.9684(8) 0.021(3) Uani 1 1 d . .
H4AB H 0.518677 0.725291 1.015198 0.025 Uiso 1 1 calc R U
C1A C 0.4122(11) 0.6599(14) 0.9863(11) 0.027(4) Uani 1 1 d . .
H1AA H 0.421136 0.675904 1.039377 0.033 Uiso 1 1 calc R U
H1AB H 0.414128 0.570769 0.979892 0.033 Uiso 1 1 calc R U
C2A C 0.3335(10) 0.7061(15) 0.9376(9) 0.020(3) Uani 1 1 d . U
C3A C 0.2668(11) 0.6435(16) 0.9245(10) 0.026(4) Uani 1 1 d . .
H3AA H 0.267339 0.562933 0.942421 0.031 Uiso 1 1 calc R U
C4A C 0.1962(12) 0.7046(19) 0.8827(12) 0.035(5) Uani 1 1 d . .
H4AA H 0.148757 0.666474 0.873458 0.042 Uiso 1 1 calc R U
C5A C 0.2004(11) 0.8196(18) 0.8568(11) 0.030(4) Uani 1 1 d . .
H5AA H 0.154824 0.861558 0.829151 0.037 Uiso 1 1 calc R U
C6A C 0.2679(10) 0.8752(15) 0.8697(9) 0.021(3) Uani 1 1 d . .
C7A C 0.2782(10) 1.0017(14) 0.8479(11) 0.026(4) Uani 1 1 d . .
H7AA H 0.270781 1.059578 0.883828 0.032 Uiso 1 1 calc R U
H7AB H 0.239650 1.019499 0.797771 0.032 Uiso 1 1 calc R U
C8A C 0.3610(11) 0.9943(15) 0.7728(10) 0.029(4) Uani 1 1 d . .
H8AA H 0.397344 1.050843 0.764143 0.034 Uiso 1 1 calc R U
H8AB H 0.310453 1.009176 0.733618 0.034 Uiso 1 1 calc R U
C9A C 0.3847(10) 0.8654(15) 0.7671(9) 0.021(3) Uani 1 1 d . .
C10A C 0.3664(10) 0.8043(16) 0.7021(10) 0.024(4) Uani 1 1 d . .
H10A H 0.336630 0.842106 0.656254 0.029 Uiso 1 1 calc R U
C11A C 0.3919(11) 0.6843(16) 0.7029(10) 0.028(4) Uani 1 1 d . .
H11A H 0.380476 0.640520 0.657615 0.033 Uiso 1 1 calc R U
C12A C 0.4341(11) 0.6303(16) 0.7712(10) 0.028(4) Uani 1 1 d . U
H12A H 0.452561 0.549505 0.773617 0.033 Uiso 1 1 calc R U
C13A C 0.4482(9) 0.6980(14) 0.8351(9) 0.017(3) Uani 1 1 d . U
C14A C 0.4933(10) 0.6512(15) 0.9112(11) 0.026(4) Uani 1 1 d . .
H14A H 0.547918 0.662318 0.921976 0.031 Uiso 1 1 calc R U
H14B H 0.483611 0.563056 0.913555 0.031 Uiso 1 1 calc R U
Ni2 Ni 0.42989(13) 0.39117(18) 0.42786(12) 0.0185(5) Uani 1 1 d . .
I1B I 0.44009(7) 0.48692(10) 0.56078(6) 0.0253(3) Uani 1 1 d . .
N1B N 0.3354(9) 0.3004(13) 0.4187(8) 0.024(3) Uani 1 1 d . .
N2B N 0.3468(10) 0.5133(14) 0.3550(9) 0.032(4) Uani 1 1 d . .
H2BB H 0.361143 0.598776 0.372322 0.039 Uiso 1 1 calc R U
N3B N 0.4210(8) 0.3201(11) 0.3308(8) 0.017(3) Uani 1 1 d . U
N4B N 0.4789(9) 0.2157(12) 0.4657(8) 0.025(3) Uani 1 1 d . .
H4BB H 0.526049 0.225522 0.511373 0.030 Uiso 1 1 calc R U
C1B C 0.3403(10) 0.1853(15) 0.4399(9) 0.018(3) Uani 1 1 d . U
C2B C 0.2747(12) 0.1151(16) 0.4263(11) 0.030(4) Uani 1 1 d . .
H2BA H 0.278182 0.033234 0.443024 0.036 Uiso 1 1 calc R U
C3B C 0.2059(10) 0.1676(17) 0.3887(10) 0.025(4) Uani 1 1 d . .
H3BA H 0.161153 0.120688 0.377758 0.030 Uiso 1 1 calc R U
C4B C 0.2003(10) 0.2849(18) 0.3668(10) 0.028(4) Uani 1 1 d . .
H4BA H 0.152088 0.321494 0.342306 0.033 Uiso 1 1 calc R U
C5B C 0.2678(11) 0.3528(15) 0.3809(10) 0.024(4) Uani 1 1 d . U
C6B C 0.2698(12) 0.4838(16) 0.3592(11) 0.032(4) Uani 1 1 d . .
H6BA H 0.261287 0.537176 0.396586 0.038 Uiso 1 1 calc R U
H6BB H 0.228957 0.499162 0.310111 0.038 Uiso 1 1 calc R U
C7B C 0.3466(11) 0.5000(14) 0.2806(10) 0.027(4) Uani 1 1 d . .
H7BA H 0.377945 0.565193 0.271490 0.032 Uiso 1 1 calc R U
H7BB H 0.294219 0.509884 0.243825 0.032 Uiso 1 1 calc R U
C8B C 0.3770(10) 0.3767(15) 0.2685(10) 0.024(4) Uani 1 1 d . .
C9B C 0.3613(11) 0.3238(16) 0.1997(10) 0.024(4) Uani 1 1 d . .
H9BA H 0.331210 0.365286 0.155244 0.029 Uiso 1 1 calc R U
C10B C 0.3898(10) 0.2099(16) 0.1963(10) 0.025(4) Uani 1 1 d . .
H10B H 0.378453 0.171530 0.149269 0.029 Uiso 1 1 calc R U
C11B C 0.4353(12) 0.1504(16) 0.2618(11) 0.029(4) Uani 1 1 d . .
H11B H 0.455883 0.072190 0.260188 0.035 Uiso 1 1 calc R U
C12B C 0.4495(10) 0.2095(15) 0.3292(10) 0.023(4) Uani 1 1 d . .
C13B C 0.4982(11) 0.1583(14) 0.4044(10) 0.025(4) Uani 1 1 d . .
H13A H 0.490507 0.069211 0.404457 0.030 Uiso 1 1 calc R U
H13B H 0.552207 0.173309 0.413592 0.030 Uiso 1 1 calc R U
C14B C 0.4219(10) 0.1417(14) 0.4845(10) 0.022(4) Uani 1 1 d . .
H14C H 0.432673 0.148545 0.538635 0.026 Uiso 1 1 calc R U
H14D H 0.426640 0.055004 0.473071 0.026 Uiso 1 1 calc R U
O1M O 0.2842(13) 1.3535(14) 1.0059(10) 0.061(5) Uani 1 1 d . .
H1M H 0.302899 1.351994 0.972839 0.092 Uiso 1 1 calc R U
C1M C 0.2453(9) 1.2455(18) 1.0036(8) 0.031(5) Uani 1 1 d . .
H1M1 H 0.281366 1.177909 1.019395 0.047 Uiso 1 1 calc R U
H1M2 H 0.209300 1.230995 0.952535 0.047 Uiso 1 1 calc R U
H1M3 H 0.217763 1.251580 1.037309 0.047 Uiso 1 1 calc R U
O2M O 0.5086(10) 0.8523(14) 0.2842(12) 0.059(5) Uani 1 1 d . .
H2M H 0.465561 0.870000 0.283838 0.089 Uiso 1 1 calc R U
C2M C 0.5047(10) 0.744(3) 0.2476(10) 0.044(6) Uani 1 1 d . .
H2M1 H 0.454082 0.734332 0.208778 0.066 Uiso 1 1 calc R U
H2M2 H 0.514823 0.676616 0.283281 0.066 Uiso 1 1 calc R U
H2M3 H 0.542559 0.743423 0.224486 0.066 Uiso 1 1 calc R U

loop_
_atom_site_aniso_label
_atom_site_aniso_U_11
_atom_site_aniso_U_22
_atom_site_aniso_U_33
_atom_site_aniso_U_23
_atom_site_aniso_U_13
_atom_site_aniso_U_12
I1 0.0316(7) 0.0117(6) 0.0286(6) 0.0003(4) 0.0156(5) -0.0003(4)
I2 0.0339(7) 0.0113(6) 0.0312(7) 0.0000(4) 0.0190(6) 0.0000(4)
Ni1 0.0274(12) 0.0093(10) 0.0245(11) -0.0015(8) 0.0172(10) 0.0012(8)
I1A 0.0342(7) 0.0192(6) 0.0312(7) -0.0080(4) 0.0219(6) -0.0041(4)
N1A 0.022(7) 0.014(7) 0.022(7) -0.004(5) 0.009(6) 0.000(5)
N2A 0.032(7) 0.012(6) 0.031(6) 0.004(5) 0.013(6) -0.001(5)
N3A 0.027(8) 0.013(7) 0.020(7) -0.006(5) 0.009(6) -0.006(6)
N4A 0.032(8) 0.009(6) 0.028(7) 0.001(5) 0.019(7) -0.003(6)
C1A 0.049(12) 0.012(8) 0.037(10) -0.001(7) 0.035(10) 0.002(7)
C2A 0.026(7) 0.013(6) 0.024(7) -0.006(5) 0.014(6) 0.000(5)
C3A 0.036(10) 0.023(9) 0.028(9) 0.006(7) 0.024(8) -0.004(8)
C4A 0.045(12) 0.035(11) 0.044(12) -0.016(9) 0.038(10) -0.017(9)
C5A 0.032(10) 0.029(10) 0.033(10) -0.005(8) 0.015(9) -0.002(8)
C6A 0.023(8) 0.020(8) 0.022(8) -0.006(6) 0.011(7) 0.004(7)
C7A 0.030(10) 0.014(8) 0.038(10) -0.004(7) 0.016(8) 0.009(7)
C8A 0.038(11) 0.020(9) 0.034(10) 0.001(7) 0.021(9) 0.001(8)
C9A 0.031(9) 0.021(9) 0.022(8) -0.001(6) 0.023(8) -0.003(7)
C10A 0.032(10) 0.023(9) 0.026(9) 0.001(7) 0.021(8) -0.006(7)
C11A 0.048(12) 0.016(8) 0.027(9) -0.005(7) 0.023(9) -0.011(8)
C12A 0.034(8) 0.021(7) 0.033(7) -0.007(6) 0.018(6) 0.003(6)
C13A 0.016(6) 0.018(6) 0.024(6) -0.004(5) 0.014(5) -0.003(5)
C14A 0.028(9) 0.014(8) 0.042(11) -0.007(7) 0.020(9) -0.006(7)
Ni2 0.0308(12) 0.0080(10) 0.0235(11) -0.0005(8) 0.0179(10) -0.0001(8)
I1B 0.0379(7) 0.0184(6) 0.0283(6) -0.0069(4) 0.0224(6) -0.0064(5)
N1B 0.045(9) 0.013(7) 0.028(8) -0.003(6) 0.029(7) 0.000(6)
N2B 0.059(11) 0.016(8) 0.037(9) -0.002(6) 0.034(9) 0.005(7)
N3B 0.023(6) 0.010(5) 0.021(6) 0.006(4) 0.010(5) 0.005(5)
N4B 0.044(9) 0.014(7) 0.026(8) -0.001(6) 0.023(7) -0.004(6)
C1B 0.025(7) 0.020(7) 0.016(6) -0.006(5) 0.014(5) -0.002(5)
C2B 0.054(13) 0.018(9) 0.036(10) -0.002(7) 0.037(10) -0.007(8)
C3B 0.025(9) 0.034(10) 0.024(9) -0.013(8) 0.017(8) -0.005(8)
C4B 0.024(9) 0.031(11) 0.030(10) 0.000(8) 0.012(8) 0.013(8)
C5B 0.034(8) 0.020(7) 0.022(7) -0.009(5) 0.015(6) 0.003(6)
C6B 0.044(12) 0.019(9) 0.039(11) 0.002(8) 0.025(10) 0.009(8)
C7B 0.053(12) 0.007(8) 0.022(9) 0.002(6) 0.015(9) 0.000(7)
C8B 0.034(10) 0.017(8) 0.027(9) 0.003(7) 0.020(8) -0.008(7)
C9B 0.035(10) 0.019(9) 0.029(9) 0.000(7) 0.023(8) -0.008(7)
C10B 0.036(10) 0.020(9) 0.026(9) -0.006(7) 0.022(8) -0.007(7)
C11B 0.042(11) 0.022(9) 0.033(10) -0.013(8) 0.024(9) 0.002(8)
C12B 0.029(9) 0.015(8) 0.040(10) -0.005(7) 0.031(8) -0.003(7)
C13B 0.039(10) 0.012(8) 0.035(10) 0.003(7) 0.027(9) 0.005(7)
C14B 0.029(9) 0.014(8) 0.028(9) 0.009(6) 0.018(8) 0.006(7)
O1M 0.108(15) 0.043(10) 0.069(12) 0.001(8) 0.076(12) -0.002(10)
C1M 0.039(12) 0.036(12) 0.027(10) 0.001(9) 0.022(9) 0.000(10)
O2M 0.056(11) 0.035(9) 0.118(16) 0.010(10) 0.067(11) 0.007(8)
C2M 0.042(14) 0.046(16) 0.052(15) 0.004(10) 0.028(12) -0.004(10)

loop_
_atom_type_symbol
_atom_type_description
_atom_type_scat_dispersion_real
_atom_type_scat_dispersion_imag
_atom_type_scat_source
C C 0.0033 0.0016 'International Tables Vol C Tables 4.2.6.8 and 6.1.1.4'
H H 0.0000 0.0000 'International Tables Vol C Tables 4.2.6.8 and 6.1.1.4'
N N 0.0061 0.0033 'International Tables Vol C Tables 4.2.6.8 and 6.1.1.4'
O O 0.0106 0.0060 'International Tables Vol C Tables 4.2.6.8 and 6.1.1.4'
Ni Ni 0.3393 1.1124 'International Tables Vol C Tables 4.2.6.8 and 6.1.1.4'
I I -0.4742 1.8119 'International Tables Vol C Tables 4.2.6.8 and 6.1.1.4'

loop_
_geom_angle_atom_site_label_1
_geom_angle_atom_site_label_2
_geom_angle_atom_site_label_3
_geom_angle
_geom_angle_site_symmetry_1
_geom_angle_site_symmetry_3
N3A Ni1 N1A 87.4(6) . .
N3A Ni1 N4A 80.0(5) . .
N1A Ni1 N4A 81.5(5) . .
N3A Ni1 N2A 80.5(6) . .
N1A Ni1 N2A 80.7(6) . .
N4A Ni1 N2A 154.1(6) . .
N3A Ni1 I1A 93.0(4) . 3_677
N1A Ni1 I1A 178.2(4) . 3_677
N4A Ni1 I1A 100.4(4) . 3_677
N2A Ni1 I1A 97.6(4) . 3_677
N3A Ni1 I1A 175.7(4) . .
N1A Ni1 I1A 88.6(4) . .
N4A Ni1 I1A 97.9(4) . .
N2A Ni1 I1A 100.4(4) . .
I1A Ni1 I1A 91.01(7) 3_677 .
Ni1 I1A Ni1 88.99(7) 3_677 .
C2A N1A C6A 123.0(15) . .
C2A N1A Ni1 117.7(12) . .
C6A N1A Ni1 118.7(12) . .
C8A N2A C7A 112.8(14) . .
C8A N2A Ni1 108.9(11) . .
C7A N2A Ni1 107.4(10) . .
C8A N2A H2AA 109.2 . .
C7A N2A H2AA 109.2 . .
Ni1 N2A H2AA 109.2 . .
C13A N3A C9A 120.8(15) . .
C13A N3A Ni1 119.1(12) . .
C9A N3A Ni1 118.7(11) . .
C1A N4A C14A 114.7(13) . .
C1A N4A Ni1 106.2(10) . .
C14A N4A Ni1 108.4(10) . .
C1A N4A H4AB 109.1 . .
C14A N4A H4AB 109.1 . .
Ni1 N4A H4AB 109.1 . .
N4A C1A C2A 112.9(14) . .
N4A C1A H1AA 109.0 . .
C2A C1A H1AA 109.0 . .
N4A C1A H1AB 109.0 . .
C2A C1A H1AB 109.0 . .
H1AA C1A H1AB 107.8 . .
N1A C2A C3A 120.9(17) . .
N1A C2A C1A 114.2(15) . .
C3A C2A C1A 124.7(16) . .
C2A C3A C4A 118.0(16) . .
C2A C3A H3AA 121.0 . .
C4A C3A H3AA 121.0 . .
C5A C4A C3A 117.4(18) . .
C5A C4A H4AA 121.3 . .
C3A C4A H4AA 121.3 . .
C6A C5A C4A 122(2) . .
C6A C5A H5AA 119.1 . .
C4A C5A H5AA 119.1 . .
N1A C6A C5A 118.7(17) . .
N1A C6A C7A 115.2(15) . .
C5A C6A C7A 125.8(17) . .
C6A C7A N2A 110.7(13) . .
C6A C7A H7AA 109.5 . .
N2A C7A H7AA 109.5 . .
C6A C7A H7AB 109.5 . .
N2A C7A H7AB 109.5 . .
H7AA C7A H7AB 108.1 . .
N2A C8A C9A 111.3(14) . .
N2A C8A H8AA 109.4 . .
C9A C8A H8AA 109.4 . .
N2A C8A H8AB 109.4 . .
C9A C8A H8AB 109.4 . .
H8AA C8A H8AB 108.0 . .
N3A C9A C10A 121.1(16) . .
N3A C9A C8A 115.0(15) . .
C10A C9A C8A 123.9(17) . .
C9A C10A C11A 119.4(18) . .
C9A C10A H10A 120.3 . .
C11A C10A H10A 120.3 . .
C12A C11A C10A 119.0(17) . .
C12A C11A H11A 120.5 . .
C10A C11A H11A 120.5 . .
C13A C12A C11A 117.8(17) . .
C13A C12A H12A 121.1 . .
C11A C12A H12A 121.1 . .
N3A C13A C12A 121.8(17) . .
N3A C13A C14A 115.1(15) . .
C12A C13A C14A 123.0(15) . .
C13A C14A N4A 110.4(14) . .
C13A C14A H14A 109.6 . .
N4A C14A H14A 109.6 . .
C13A C14A H14B 109.6 . .
N4A C14A H14B 109.6 . .
H14A C14A H14B 108.1 . .
N3B Ni2 N1B 88.0(6) . .
N3B Ni2 N4B 80.8(5) . .
N1B Ni2 N4B 81.1(6) . .
N3B Ni2 N2B 81.2(5) . .
N1B Ni2 N2B 80.7(6) . .
N4B Ni2 N2B 154.6(6) . .
N3B Ni2 I1B 179.1(4) . .
N1B Ni2 I1B 91.1(4) . .
N4B Ni2 I1B 99.1(4) . .
N2B Ni2 I1B 98.7(4) . .
N3B Ni2 I1B 91.2(4) . 3_666
N1B Ni2 I1B 179.2(4) . 3_666
N4B Ni2 I1B 98.4(4) . 3_666
N2B Ni2 I1B 99.6(5) . 3_666
I1B Ni2 I1B 89.65(7) . 3_666
Ni2 I1B Ni2 90.35(7) . 3_666
C1B N1B C5B 121.2(16) . .
C1B N1B Ni2 119.5(13) . .
C5B N1B Ni2 118.6(12) . .
C7B N2B C6B 112.8(16) . .
C7B N2B Ni2 108.3(11) . .
C6B N2B Ni2 108.5(11) . .
C7B N2B H2BB 109.1 . .
C6B N2B H2BB 109.1 . .
Ni2 N2B H2BB 109.1 . .
C8B N3B C12B 121.8(16) . .
C8B N3B Ni2 118.2(11) . .
C12B N3B Ni2 119.3(12) . .
C13B N4B C14B 112.0(13) . .
C13B N4B Ni2 108.2(10) . .
C14B N4B Ni2 107.8(10) . .
C13B N4B H4BB 109.6 . .
C14B N4B H4BB 109.6 . .
Ni2 N4B H4BB 109.6 . .
N1B C1B C2B 120.9(17) . .
N1B C1B C14B 114.1(15) . .
C2B C1B C14B 124.8(16) . .
C3B C2B C1B 118.4(17) . .
C3B C2B H2BA 120.8 . .
C1B C2B H2BA 120.8 . .
C4B C3B C2B 121.2(18) . .
C4B C3B H3BA 119.4 . .
C2B C3B H3BA 119.4 . .
C3B C4B C5B 118.8(17) . .
C3B C4B H4BA 120.6 . .
C5B C4B H4BA 120.6 . .
N1B C5B C4B 119.4(16) . .
N1B C5B C6B 116.1(17) . .
C4B C5B C6B 124.4(17) . .
C5B C6B N2B 110.0(15) . .
C5B C6B H6BA 109.7 . .
N2B C6B H6BA 109.7 . .
C5B C6B H6BB 109.7 . .
N2B C6B H6BB 109.7 . .
H6BA C6B H6BB 108.2 . .
N2B C7B C8B 112.6(14) . .
N2B C7B H7BA 109.1 . .
C8B C7B H7BA 109.1 . .
N2B C7B H7BB 109.1 . .
C8B C7B H7BB 109.1 . .
H7BA C7B H7BB 107.8 . .
N3B C8B C9B 120.6(17) . .
N3B C8B C7B 115.0(15) . .
C9B C8B C7B 124.4(16) . .
C10B C9B C8B 118.9(18) . .
C10B C9B H9BA 120.5 . .
C8B C9B H9BA 120.5 . .
C9B C10B C11B 120.3(16) . .
C9B C10B H10B 119.8 . .
C11B C10B H10B 119.8 . .
C12B C11B C10B 117.7(16) . .
C12B C11B H11B 121.2 . .
C10B C11B H11B 121.2 . .
N3B C12B C11B 120.7(18) . .
N3B C12B C13B 115.2(15) . .
C11B C12B C13B 124.1(16) . .
N4B C13B C12B 110.9(14) . .
N4B C13B H13A 109.5 . .
C12B C13B H13A 109.5 . .
N4B C13B H13B 109.5 . .
C12B C13B H13B 109.5 . .
H13A C13B H13B 108.0 . .
N4B C14B C1B 111.3(13) . .
N4B C14B H14C 109.4 . .
C1B C14B H14C 109.4 . .
N4B C14B H14D 109.4 . .
C1B C14B H14D 109.4 . .
H14C C14B H14D 108.0 . .
C1M O1M H1M 109.5 . .
O1M C1M H1M1 109.5 . .
O1M C1M H1M2 109.5 . .
H1M1 C1M H1M2 109.5 . .
O1M C1M H1M3 109.5 . .
H1M1 C1M H1M3 109.5 . .
H1M2 C1M H1M3 109.5 . .
C2M O2M H2M 109.5 . .
O2M C2M H2M1 109.5 . .
O2M C2M H2M2 109.5 . .
H2M1 C2M H2M2 109.5 . .
O2M C2M H2M3 109.5 . .
H2M1 C2M H2M3 109.5 . .
H2M2 C2M H2M3 109.5 . .

loop_
_geom_bond_atom_site_label_1
_geom_bond_atom_site_label_2
_geom_bond_distance
_geom_bond_site_symmetry_2
Ni1 N3A 1.981(14) .
Ni1 N1A 2.006(14) .
Ni1 N4A 2.139(13) .
Ni1 N2A 2.145(14) .
Ni1 I1A 2.729(2) 3_677
Ni1 I1A 2.734(2) .
N1A C2A 1.31(2) .
N1A C6A 1.36(2) .
N2A C8A 1.47(2) .
N2A C7A 1.55(2) .
N2A H2AA 1.0000 .
N3A C13A 1.327(19) .
N3A C9A 1.34(2) .
N4A C1A 1.46(2) .
N4A C14A 1.49(2) .
N4A H4AB 1.0000 .
C1A C2A 1.53(3) .
C1A H1AA 0.9900 .
C1A H1AB 0.9900 .
C2A C3A 1.38(2) .
C3A C4A 1.45(3) .
C3A H3AA 0.9500 .
C4A C5A 1.37(3) .
C4A H4AA 0.9500 .
C5A C6A 1.36(2) .
C5A H5AA 0.9500 .
C6A C7A 1.49(2) .
C7A H7AA 0.9900 .
C7A H7AB 0.9900 .
C8A C9A 1.50(2) .
C8A H8AA 0.9900 .
C8A H8AB 0.9900 .
C9A C10A 1.35(2) .
C10A C11A 1.40(2) .
C10A H10A 0.9500 .
C11A C12A 1.39(3) .
C11A H11A 0.9500 .
C12A C13A 1.38(2) .
C12A H12A 0.9500 .
C13A C14A 1.49(3) .
C14A H14A 0.9900 .
C14A H14B 0.9900 .
Ni2 N3B 1.979(14) .
Ni2 N1B 2.007(16) .
Ni2 N4B 2.148(14) .
Ni2 N2B 2.148(17) .
Ni2 I1B 2.714(2) .
Ni2 I1B 2.753(2) 3_666
N1B C1B 1.32(2) .
N1B C5B 1.35(2) .
N2B C7B 1.44(2) .
N2B C6B 1.53(3) .
N2B H2BB 1.0000 .
N3B C8B 1.33(2) .
N3B C12B 1.34(2) .
N4B C13B 1.51(2) .
N4B C14B 1.51(2) .
N4B H4BB 1.0000 .
C1B C2B 1.41(2) .
C1B C14B 1.54(2) .
C2B C3B 1.37(3) .
C2B H2BA 0.9500 .
C3B C4B 1.35(3) .
C3B H3BA 0.9500 .
C4B C5B 1.42(3) .
C4B H4BA 0.9500 .
C5B C6B 1.50(2) .
C6B H6BA 0.9900 .
C6B H6BB 0.9900 .
C7B C8B 1.53(2) .
C7B H7BA 0.9900 .
C7B H7BB 0.9900 .
C8B C9B 1.38(2) .
C9B C10B 1.38(2) .
C9B H9BA 0.9500 .
C10B C11B 1.40(3) .
C10B H10B 0.9500 .
C11B C12B 1.39(2) .
C11B H11B 0.9500 .
C12B C13B 1.51(3) .
C13B H13A 0.9900 .
C13B H13B 0.9900 .
C14B H14C 0.9900 .
C14B H14D 0.9900 .
O1M C1M 1.39(2) .
O1M H1M 0.8400 .
C1M H1M1 0.9800 .
C1M H1M2 0.9800 .
C1M H1M3 0.9800 .
O2M C2M 1.37(3) .
O2M H2M 0.8400 .
C2M H2M1 0.9800 .
C2M H2M2 0.9800 .
C2M H2M3 0.9800 .

loop_
_geom_hbond_atom_site_label_D
_geom_hbond_atom_site_label_H
_geom_hbond_atom_site_label_A
_geom_hbond_distance_DH
_geom_hbond_distance_HA
_geom_hbond_distance_DA
_geom_hbond_angle_DHA
_geom_hbond_site_symmetry_A
_geom_hbond_publ_flag
N2A H2AA I1 1.00 2.70 3.628(14) 154.6 . yes
N4A H4AB I1 1.00 2.73 3.673(15) 157.7 3_677 yes
C1A H1AB I1 0.99 3.22 4.074(17) 145.5 1_545 yes
C3A H3AA O1M 0.95 2.57 3.52(2) 172.4 1_545 yes
C8A H8AA O2M 0.99 2.55 3.51(2) 163.3 3_676 yes
C14A H14B I1 0.99 3.24 4.104(17) 146.2 1_545 yes
N2B H2BB I2 1.00 2.69 3.625(15) 155.2 . yes
N4B H4BB I2 1.00 2.73 3.664(16) 156.1 3_666 yes
C11B H11B O2M 0.95 2.59 3.52(2) 167.1 1_545 yes
C14B H14D I2 0.99 3.16 4.026(17) 146.4 1_545 yes
O1M H1M I1 0.84 2.68 3.519(14) 178.3 . yes
C1M H1M3 I2 0.98 3.19 4.146(14) 165.8 2_556 yes
O2M H2M I2 0.84 2.78 3.505(14) 145.6 . yes
C2M H2M3 I1 0.98 3.15 4.092(17) 160.6 3_676 yes

loop_
_geom_torsion_atom_site_label_1
_geom_torsion_atom_site_label_2
_geom_torsion_atom_site_label_3
_geom_torsion_atom_site_label_4
_geom_torsion
C14A N4A C1A C2A -90.9(17)
Ni1 N4A C1A C2A 28.8(15)
C6A N1A C2A C3A -3(2)
Ni1 N1A C2A C3A -174.5(12)
C6A N1A C2A C1A -178.4(14)
Ni1 N1A C2A C1A 10.3(18)
N4A C1A C2A N1A -27(2)
N4A C1A C2A C3A 157.6(16)
N1A C2A C3A C4A 0(3)
C1A C2A C3A C4A 174.3(15)
C2A C3A C4A C5A 2(3)
C3A C4A C5A C6A 0(3)
C2A N1A C6A C5A 5(2)
Ni1 N1A C6A C5A 176.2(12)
C2A N1A C6A C7A 178.8(15)
Ni1 N1A C6A C7A -10.0(19)
C4A C5A C6A N1A -3(3)
C4A C5A C6A C7A -176.3(17)
N1A C6A C7A N2A 26(2)
C5A C6A C7A N2A -160.6(16)
C8A N2A C7A C6A 91.6(17)
Ni1 N2A C7A C6A -28.5(16)
C7A N2A C8A C9A -94.7(17)
Ni1 N2A C8A C9A 24.5(18)
C13A N3A C9A C10A -1(3)
Ni1 N3A C9A C10A -167.5(13)
C13A N3A C9A C8A 178.2(15)
Ni1 N3A C9A C8A 12(2)
N2A C8A C9A N3A -25(2)
N2A C8A C9A C10A 154.8(16)
N3A C9A C10A C11A -1(3)
C8A C9A C10A C11A 179.5(17)
C9A C10A C11A C12A 1(3)
C10A C11A C12A C13A 1(3)
C9A N3A C13A C12A 3(2)
Ni1 N3A C13A C12A 169.6(13)
C9A N3A C13A C14A 179.9(15)
Ni1 N3A C13A C14A -13.8(19)
C11A C12A C13A N3A -3(3)
C11A C12A C13A C14A -179.3(16)
N3A C13A C14A N4A 27.5(19)
C12A C13A C14A N4A -155.9(15)
C1A N4A C14A C13A 91.5(17)
Ni1 N4A C14A C13A -27.0(15)
C5B N1B C1B C2B -3(2)
Ni2 N1B C1B C2B -172.7(12)
C5B N1B C1B C14B -178.3(14)
Ni2 N1B C1B C14B 11.7(18)
N1B C1B C2B C3B 2(2)
C14B C1B C2B C3B 177.1(15)
C1B C2B C3B C4B -2(3)
C2B C3B C4B C5B 2(3)
C1B N1B C5B C4B 3(2)
Ni2 N1B C5B C4B 173.2(12)
C1B N1B C5B C6B -179.4(14)
Ni2 N1B C5B C6B -9.3(19)
C3B C4B C5B N1B -3(3)
C3B C4B C5B C6B 179.8(17)
N1B C5B C6B N2B 24(2)
C4B C5B C6B N2B -158.5(16)
C7B N2B C6B C5B 93.7(17)
Ni2 N2B C6B C5B -26.2(17)
C6B N2B C7B C8B -96.6(18)
Ni2 N2B C7B C8B 23.5(19)
C12B N3B C8B C9B -2(2)
Ni2 N3B C8B C9B -172.0(12)
C12B N3B C8B C7B 177.6(15)
Ni2 N3B C8B C7B 7.4(19)
N2B C7B C8B N3B -22(2)
N2B C7B C8B C9B 157.8(17)
N3B C8B C9B C10B 2(3)
C7B C8B C9B C10B -177.5(16)
C8B C9B C10B C11B -1(3)
C9B C10B C11B C12B 1(3)
C8B N3B C12B C11B 1(2)
Ni2 N3B C12B C11B 171.3(13)
C8B N3B C12B C13B 179.8(15)
Ni2 N3B C12B C13B -10.2(19)
C10B C11B C12B N3B -1(3)
C10B C11B C12B C13B -179.1(16)
C14B N4B C13B C12B 94.0(16)
Ni2 N4B C13B C12B -24.7(16)
N3B C12B C13B N4B 24(2)
C11B C12B C13B N4B -157.8(16)
C13B N4B C14B C1B -93.1(16)
Ni2 N4B C14B C1B 25.8(15)
N1B C1B C14B N4B -25.6(19)
C2B C1B C14B N4B 159.1(15)
